data_4029712
loop_
_publ_author_name
'Gonsior, Nina'
'Mohr, Fabian'
'Ritter, Helmut'

_publ_section_title
;
 Synthesis of mesomeric betaine compounds with imidazolium-enolate
 structure.
;
_journal_name_full 'Beilstein journal of organic chemistry'
_journal_page_first 390
_journal_page_last 397
_journal_paper_doi 10.3762/bjoc.8.42
_journal_volume 8
_journal_year 2012
_chemical_formula_moiety 'C13 H12 Br2 N2 O3'
_chemical_formula_sum 'C13 H12 Br2 N2 O3'
_chemical_formula_weight 404.07
_space_group_IT_number 14
_symmetry_cell_setting monoclinic
_symmetry_space_group_name_Hall '-P 2ybc'
_symmetry_space_group_name_H-M 'P 1 21/c 1'
_atom_sites_solution_hydrogens geom
_atom_sites_solution_primary direct
_atom_sites_solution_secondary difmap
_audit_creation_method SHELXL-97
_cell_angle_alpha 90.00
_cell_angle_beta 93.428(4)
_cell_angle_gamma 90.00
_cell_formula_units_Z 4
_cell_length_a 15.0119(6)
_cell_length_b 3.99067(18)
_cell_length_c 22.8802(9)
_cell_measurement_reflns_used 3157
_cell_measurement_temperature 150
_cell_measurement_theta_max 62.3394
_cell_measurement_theta_min 3.4266
_cell_volume 1368.24(10)
_computing_cell_refinement
;
CrysAlisPro, Oxford Diffraction Ltd.,
Version 1.171.33.55 (release 05-01-2010 CrysAlis171 .NET)
(compiled Jan  5 2010,16:28:46)
;
_computing_data_collection
;
CrysAlisPro, Oxford Diffraction Ltd.,
Version 1.171.33.55 (release 05-01-2010 CrysAlis171 .NET)
(compiled Jan  5 2010,16:28:46)
;
_computing_data_reduction
;
CrysAlisPro, Oxford Diffraction Ltd.,
Version 1.171.33.55 (release 05-01-2010 CrysAlis171 .NET)
(compiled Jan  5 2010,16:28:46)
;
_computing_molecular_graphics
;
OLEX2: a complete structure solution, refinement and analysis program. Dolomanov et al., J. Appl. Cryst. (2009). 42, 339-341
;
_computing_publication_material
;
OLEX2: a complete structure solution, refinement and analysis program. Dolomanov et al., J. Appl. Cryst. (2009). 42, 339-341
;
_computing_structure_refinement 'SHELXL-97 (Sheldrick, 1997)'
_computing_structure_solution 'A short history of SHELX (Sheldrick, 2007)'
_diffrn_ambient_temperature 150
_diffrn_detector_area_resol_mean 16.2705
_diffrn_measured_fraction_theta_full 0.989
_diffrn_measured_fraction_theta_max 0.989
_diffrn_measurement_details
;
1 omega -106.00  -60.00   1.0000   10.0000
omega____ theta____ kappa____ phi______ frames
-      -32.9646  179.0000 -150.0000 46

2 omega    6.00   95.00   1.0000   10.0000
omega____ theta____ kappa____ phi______ frames
-       32.9646   77.0000  150.0000 89

3 omega  -37.00   60.00   1.0000   10.0000
omega____ theta____ kappa____ phi______ frames
-       32.9646  -77.0000   30.0000 97

4 omega   67.00  162.00   1.0000   10.0000
omega____ theta____ kappa____ phi______ frames
-       90.5000   45.0000  -60.0000 95

5 omega   28.00   75.00   1.0000   10.0000
omega____ theta____ kappa____ phi______ frames
-       90.5000  -45.0000 -180.0000 47

6 omega   45.00   72.00   1.0000   10.0000
omega____ theta____ kappa____ phi______ frames
-       90.5000  -45.0000 -120.0000 27

7 omega   84.00  115.00   1.0000   10.0000
omega____ theta____ kappa____ phi______ frames
-       90.5000  -77.0000  150.0000 31

8 omega  117.00  162.00   1.0000   10.0000
omega____ theta____ kappa____ phi______ frames
-       90.5000   45.0000 -120.0000 45

9 omega  127.00  153.00   1.0000   10.0000
omega____ theta____ kappa____ phi______ frames
-       90.5000  111.0000 -180.0000 26

10 omega   24.00   82.00   1.0000   10.0000
omega____ theta____ kappa____ phi______ frames
-       90.5000  -69.0000   67.0000 58

11 omega  125.00  158.00   1.0000   10.0000
omega____ theta____ kappa____ phi______ frames
-       90.5000   45.0000 -150.0000 33

12 omega  132.00  158.00   1.0000   10.0000
omega____ theta____ kappa____ phi______ frames
-       90.5000   77.0000  120.0000 26

13 omega   37.00   77.00   1.0000   10.0000
omega____ theta____ kappa____ phi______ frames
-       90.5000  -45.0000  120.0000 40

14 omega   98.00  163.00   1.0000   10.0000
omega____ theta____ kappa____ phi______ frames
-       90.5000  111.0000  -90.0000 65

15 omega   84.00  113.00   1.0000   10.0000
omega____ theta____ kappa____ phi______ frames
-       90.5000   45.0000 -150.0000 29

16 omega   93.00  134.00   1.0000   10.0000
omega____ theta____ kappa____ phi______ frames
-       90.5000  111.0000 -120.0000 41

17 omega   54.00   81.00   1.0000   10.0000
omega____ theta____ kappa____ phi______ frames
-       90.5000  -77.0000  150.0000 27

18 omega   34.00   60.00   1.0000   10.0000
omega____ theta____ kappa____ phi______ frames
-       90.5000  179.0000  120.0000 26

19 omega   36.00   63.00   1.0000   10.0000
omega____ theta____ kappa____ phi______ frames
-       90.5000  -45.0000   60.0000 27
;
_diffrn_measurement_device_type 'Xcalibur, Eos, Gemini ultra'
_diffrn_measurement_method '\w scans'
_diffrn_orient_matrix_UB_11 0.0820922
_diffrn_orient_matrix_UB_12 0.2087486
_diffrn_orient_matrix_UB_13 0.0209734
_diffrn_orient_matrix_UB_21 0.05913
_diffrn_orient_matrix_UB_22 -0.2157706
_diffrn_orient_matrix_UB_23 -0.0379398
_diffrn_orient_matrix_UB_31 -0.018185
_diffrn_orient_matrix_UB_32 0.2428524
_diffrn_orient_matrix_UB_33 -0.0516682
_diffrn_radiation_monochromator mirror
_diffrn_radiation_source 'fine-focus sealed tube'
_diffrn_radiation_type 'Cu K\a'
_diffrn_radiation_wavelength 1.5418
_diffrn_reflns_av_R_equivalents 0.0437
_diffrn_reflns_av_sigmaI/netI 0.0347
_diffrn_reflns_limit_h_max 17
_diffrn_reflns_limit_h_min -16
_diffrn_reflns_limit_k_max 4
_diffrn_reflns_limit_k_min -4
_diffrn_reflns_limit_l_max 17
_diffrn_reflns_limit_l_min -26
_diffrn_reflns_number 4645
_diffrn_reflns_theta_full 62.43
_diffrn_reflns_theta_max 62.43
_diffrn_reflns_theta_min 3.87
_exptl_absorpt_coefficient_mu 7.611
_exptl_absorpt_correction_T_max 1.0
_exptl_absorpt_correction_T_min 0.63508
_exptl_absorpt_correction_type multi-scan
_exptl_absorpt_process_details
;
CrysAlisPro, Oxford Diffraction Ltd.,
Version 1.171.33.55 (release 05-01-2010 CrysAlis171 .NET)
(compiled Jan  5 2010,16:28:46)
Empirical absorption correction using spherical harmonics,
implemented in SCALE3 ABSPACK scaling algorithm.
;
_exptl_crystal_colour 'dark orange'
_exptl_crystal_colour_modifier dark
_exptl_crystal_colour_primary orange
_exptl_crystal_density_diffrn 1.962
_exptl_crystal_density_method 'not measured'
_exptl_crystal_description needle
_exptl_crystal_F_000 792
_exptl_crystal_size_max 0.1
_exptl_crystal_size_mid 0.02
_exptl_crystal_size_min 0.02
_refine_diff_density_max 0.709
_refine_diff_density_min -0.878
_refine_diff_density_rms 0.140
_refine_ls_extinction_method none
_refine_ls_goodness_of_fit_ref 1.038
_refine_ls_hydrogen_treatment constr
_refine_ls_matrix_type full
_refine_ls_number_parameters 182
_refine_ls_number_reflns 2161
_refine_ls_number_restraints 0
_refine_ls_restrained_S_all 1.038
_refine_ls_R_factor_all 0.0374
_refine_ls_R_factor_gt 0.0317
_refine_ls_shift/su_max 0.001
_refine_ls_shift/su_mean 0.000
_refine_ls_structure_factor_coef Fsqd
_refine_ls_weighting_details
;
calc w=1/[\s^2^(Fo^2^)+(0.0698P)^2^+0.0000P] where P=(Fo^2^+2Fc^2^)/3
;
_refine_ls_weighting_scheme calc
_refine_ls_wR_factor_gt 0.0895
_refine_ls_wR_factor_ref 0.0921
_reflns_number_gt 1899
_reflns_number_total 2161
_reflns_threshold_expression >2sigma(I)
_cod_data_source_file 1860-5397-8-42-S2.cif
_cod_data_source_block DU_V44BU_CU
_cod_depositor_comments
;
The following automatic conversions were performed:

'_symmetry_cell_setting' value 'Monoclinic' changed to 'monoclinic'
according to
/usr/data/users/saulius/automatic-downloads/retrospective/Beilstein/lib/dictionaries/cif_core.dic
dictionary named 'cif_core.dic' version 2.4.2 from 2011-04-26.

Automatic conversion script
Id: cif_fix_values 2281 2013-09-26 08:29:07Z andrius 
;
_cod_database_code 4029712

loop_
_space_group_symop_id
_space_group_symop_operation_xyz
1 'x, y, z'
2 '-x, y+1/2, -z+1/2'
3 '-x, -y, -z'
4 'x, -y-1/2, z-1/2'

loop_
_atom_site_label
_atom_site_type_symbol
_atom_site_fract_x
_atom_site_fract_y
_atom_site_fract_z
_atom_site_U_iso_or_equiv
_atom_site_adp_type
_atom_site_occupancy
_atom_site_symmetry_multiplicity
_atom_site_calc_flag
_atom_site_refinement_flags
Br1 Br 0.33739(2) 0.89731(9) 0.060482(14) 0.02390(16) Uani 1 1 d .
Br2 Br 0.43059(2) 1.06444(10) 0.196717(15) 0.02541(16) Uani 1 1 d .
O3 O 0.11896(17) 1.5685(7) 0.23845(10) 0.0316(7) Uani 1 1 d .
O2 O 0.29589(16) 1.4629(7) 0.26097(10) 0.0250(6) Uani 1 1 d .
N2 N -0.10346(18) 1.5201(7) 0.12633(11) 0.0191(6) Uani 1 1 d .
O1 O 0.15273(15) 1.1443(6) 0.04934(9) 0.0228(5) Uani 1 1 d .
N1 N 0.03942(18) 1.4493(7) 0.12534(11) 0.0182(6) Uani 1 1 d .
C9 C -0.0770(2) 1.6553(9) 0.07467(14) 0.0213(7) Uani 1 1 d .
H9 H -0.1144 1.7596 0.0450 0.026 Uiso 1 1 calc R
C4 C 0.3136(2) 1.1760(9) 0.17189(14) 0.0187(7) Uani 1 1 d .
C2 C 0.1807(2) 1.2067(8) 0.09970(13) 0.0183(7) Uani 1 1 d .
C12 C -0.3598(2) 1.4902(10) 0.11907(14) 0.0230(8) Uani 1 1 d .
H12A H -0.3681 1.3412 0.1529 0.028 Uiso 1 1 calc R
H12B H -0.3670 1.7243 0.1323 0.028 Uiso 1 1 calc R
C7 C -0.0330(2) 1.3963(8) 0.15622(14) 0.0189(7) Uani 1 1 d .
H7 H -0.0333 1.2883 0.1932 0.023 Uiso 1 1 calc R
C8 C 0.0118(2) 1.6114(9) 0.07417(14) 0.0214(7) Uani 1 1 d .
H8 H 0.0488 1.6796 0.0441 0.026 Uiso 1 1 calc R
C1 C 0.1295(2) 1.3605(9) 0.14277(14) 0.0186(7) Uani 1 1 d .
C6 C 0.1619(2) 1.4384(9) 0.19968(14) 0.0207(7) Uani 1 1 d .
C10 C -0.1962(2) 1.5358(9) 0.14633(14) 0.0203(7) Uani 1 1 d .
H10B H -0.2082 1.7655 0.1602 0.024 Uiso 1 1 calc R
H10A H -0.2013 1.3811 0.1798 0.024 Uiso 1 1 calc R
C3 C 0.2756(2) 1.1114(8) 0.11873(14) 0.0179(7) Uani 1 1 d .
C5 C 0.2615(2) 1.3656(9) 0.21521(13) 0.0190(7) Uani 1 1 d .
C11 C -0.2655(2) 1.4439(9) 0.09872(14) 0.0211(7) Uani 1 1 d .
H11A H -0.2571 1.2074 0.0872 0.025 Uiso 1 1 calc R
H11B H -0.2576 1.5861 0.0640 0.025 Uiso 1 1 calc R
C13 C -0.4314(3) 1.4130(10) 0.07103(15) 0.0265(8) Uani 1 1 d .
H13B H -0.4237 1.5606 0.0375 0.040 Uiso 1 1 calc R
H13C H -0.4905 1.4496 0.0859 0.040 Uiso 1 1 calc R
H13A H -0.4260 1.1789 0.0588 0.040 Uiso 1 1 calc R

loop_
_atom_site_aniso_label
_atom_site_aniso_U_11
_atom_site_aniso_U_22
_atom_site_aniso_U_33
_atom_site_aniso_U_23
_atom_site_aniso_U_13
_atom_site_aniso_U_12
Br1 0.0220(2) 0.0275(2) 0.0233(2) -0.00394(14) 0.00980(15) 0.00299(14)
Br2 0.0161(2) 0.0318(3) 0.0283(2) 0.00156(15) 0.00185(16) 0.00197(15)
O3 0.0248(14) 0.0505(19) 0.0201(12) -0.0123(12) 0.0062(10) 0.0068(12)
O2 0.0240(13) 0.0345(15) 0.0166(11) -0.0012(10) 0.0015(10) -0.0043(11)
N2 0.0150(14) 0.0238(15) 0.0192(14) -0.0003(13) 0.0062(11) 0.0006(13)
O1 0.0231(13) 0.0303(14) 0.0151(11) -0.0024(10) 0.0031(9) 0.0008(11)
N1 0.0151(14) 0.0233(16) 0.0165(13) 0.0001(11) 0.0049(11) -0.0005(12)
C9 0.0202(18) 0.0254(18) 0.0187(16) 0.0037(14) 0.0038(13) 0.0000(15)
C4 0.0155(17) 0.0208(17) 0.0206(15) 0.0037(14) 0.0062(13) -0.0043(14)
C2 0.0199(17) 0.0177(17) 0.0178(16) 0.0012(14) 0.0066(12) -0.0022(14)
C12 0.0209(19) 0.0262(19) 0.0223(17) 0.0008(16) 0.0049(14) 0.0004(16)
C7 0.0182(17) 0.0216(18) 0.0176(15) -0.0010(13) 0.0054(13) -0.0018(14)
C8 0.0208(18) 0.0252(19) 0.0186(16) 0.0019(14) 0.0052(13) -0.0020(15)
C1 0.0135(16) 0.0263(18) 0.0169(15) -0.0006(14) 0.0071(12) 0.0010(14)
C6 0.0186(18) 0.0228(18) 0.0213(16) -0.0016(14) 0.0058(14) 0.0007(14)
C10 0.0155(17) 0.0263(18) 0.0199(16) 0.0002(14) 0.0081(13) 0.0033(14)
C3 0.0149(16) 0.0186(17) 0.0209(16) 0.0032(13) 0.0073(13) 0.0005(13)
C5 0.0217(17) 0.0212(17) 0.0148(16) 0.0024(13) 0.0068(13) -0.0026(15)
C11 0.0240(18) 0.0217(18) 0.0182(16) -0.0006(14) 0.0056(14) 0.0016(14)
C13 0.0202(18) 0.033(2) 0.0267(18) 0.0022(15) 0.0020(14) -0.0006(16)

loop_
_atom_type_symbol
_atom_type_description
_atom_type_scat_dispersion_real
_atom_type_scat_dispersion_imag
_atom_type_scat_source
C C 0.0181 0.0091 'International Tables Vol C Tables 4.2.6.8 and 6.1.1.4'
H H 0.0000 0.0000 'International Tables Vol C Tables 4.2.6.8 and 6.1.1.4'
Br Br -0.6763 1.2805 'International Tables Vol C Tables 4.2.6.8 and 6.1.1.4'
N N 0.0311 0.0180 'International Tables Vol C Tables 4.2.6.8 and 6.1.1.4'
O O 0.0492 0.0322 'International Tables Vol C Tables 4.2.6.8 and 6.1.1.4'

loop_
_geom_angle_atom_site_label_1
_geom_angle_atom_site_label_2
_geom_angle_atom_site_label_3
_geom_angle
O3 C6 C1 126.3(3)
O3 C6 C5 116.8(3)
O2 C5 C4 121.6(3)
O2 C5 C6 119.9(3)
N2 C9 H9 126.5
N2 C7 N1 108.4(3)
N2 C7 H7 125.8
N2 C10 H10B 109.1
N2 C10 H10A 109.1
N2 C10 C11 112.6(3)
O1 C2 C1 124.7(3)
O1 C2 C3 118.8(3)
N1 C7 H7 125.8
N1 C8 H8 126.2
C9 N2 C10 124.6(3)
C9 C8 N1 107.5(3)
C9 C8 H8 126.2
C4 C3 Br1 122.2(3)
C4 C3 C2 123.8(3)
C4 C5 C6 118.5(3)
C2 C1 N1 117.0(3)
C2 C3 Br1 114.0(2)
C12 C11 H11A 109.4
C12 C11 H11B 109.4
C12 C13 H13B 109.5
C12 C13 H13C 109.5
C12 C13 H13A 109.5
H12A C12 H12B 107.8
C7 N2 C9 109.1(3)
C7 N2 C10 126.1(3)
C7 N1 C8 107.9(3)
C7 N1 C1 126.4(3)
C8 N1 C1 125.7(3)
C8 C9 N2 107.0(3)
C8 C9 H9 126.5
C1 C2 C3 116.5(3)
C1 C6 C5 116.8(3)
C6 C1 N1 118.4(3)
C6 C1 C2 124.6(3)
C10 C11 C12 111.2(3)
C10 C11 H11A 109.4
C10 C11 H11B 109.4
H10B C10 H10A 107.8
C3 C4 Br2 124.9(3)
C3 C4 C5 119.2(3)
C5 C4 Br2 115.9(2)
C11 C12 H12A 109.1
C11 C12 H12B 109.1
C11 C10 H10B 109.1
C11 C10 H10A 109.1
H11A C11 H11B 108.0
C13 C12 H12A 109.1
C13 C12 H12B 109.1
C13 C12 C11 112.5(3)
H13B C13 H13C 109.5
H13B C13 H13A 109.5
H13C C13 H13A 109.5

loop_
_geom_bond_atom_site_label_1
_geom_bond_atom_site_label_2
_geom_bond_distance
Br1 C3 1.874(3)
Br2 C4 1.868(3)
O3 C6 1.241(4)
O2 C5 1.204(4)
N2 C9 1.379(4)
N2 C7 1.320(4)
N2 C10 1.493(4)
O1 C2 1.228(4)
N1 C7 1.349(4)
N1 C8 1.379(5)
N1 C1 1.431(4)
C9 H9 0.9500
C9 C8 1.345(5)
C4 C3 1.337(5)
C4 C5 1.503(5)
C2 C1 1.424(5)
C2 C3 1.514(5)
C12 H12A 0.9900
C12 H12B 0.9900
C12 C11 1.529(5)
C12 C13 1.521(5)
C7 H7 0.9500
C8 H8 0.9500
C1 C6 1.398(5)
C6 C5 1.544(5)
C10 H10B 0.9900
C10 H10A 0.9900
C10 C11 1.505(5)
C11 H11A 0.9900
C11 H11B 0.9900
C13 H13B 0.9800
C13 H13C 0.9800
C13 H13A 0.9800
